data_8107566
loop_
_publ_author_name
'Xia, Yu-Pei'

_publ_section_title
;
 Crystal structure of
 N-(diaminomethylene)-1-(dimethylamino)-1-iminiomethanaminium dichloride,
 C4H13Cl2N5
;
_journal_issue 4
_journal_name_full 'Zeitschrift f\"ur Kristallographie - New Crystal Structures'
_journal_page_first 799
_journal_page_last 800
_journal_paper_doi 10.1515/ncrs-2023-0218
_journal_volume 238
_journal_year 2023
_chemical_formula_moiety 'C4 H13 N5, 2(Cl)'
_chemical_formula_sum 'C4 H13 Cl2 N5'
_chemical_formula_weight 202.09
_space_group_crystal_system monoclinic
_space_group_IT_number 4
_space_group_name_Hall 'P 2yb'
_space_group_name_H-M_alt 'P 1 21 1'
_atom_sites_solution_hydrogens geom
_atom_sites_solution_primary dual
_cell_angle_alpha 90
_cell_angle_beta 105.134(2)
_cell_angle_gamma 90
_cell_formula_units_Z 2
_cell_length_a 7.1868(6)
_cell_length_b 5.8408(4)
_cell_length_c 12.6534(11)
_cell_measurement_reflns_used 2350
_cell_measurement_temperature 298.15
_cell_measurement_theta_max 0.763
_cell_measurement_theta_min 0.753
_cell_volume 512.73(7)
_computing_cell_refinement 'SAINT v6.02A (Bruker, 2001) [1]'
_computing_data_collection 'Bruker SMART'
_computing_data_reduction 'SAINT v6.02A (Bruker, 2001) [1]'
_computing_molecular_graphics 'Olex2 1.5 (Dolomanov et al., 2009) [2]'
_computing_publication_material 'Olex2 1.5 (Dolomanov et al., 2009) [2]'
_computing_structure_refinement 'SHELXL 2018/3 (Sheldrick, 2015) [3]'
_computing_structure_solution 'SHELXT  (Sheldrick, 2015) [4]'
_diffrn_ambient_temperature 298.15
_diffrn_detector 'CCD area detector'
_diffrn_detector_area_resol_mean 5.6
_diffrn_detector_type 'Bruker SMART CCD 6000 area detector'
_diffrn_measured_fraction_theta_full 0.989
_diffrn_measured_fraction_theta_max 0.979
_diffrn_measurement_device 'three-circle diffractometer'
_diffrn_measurement_device_type 'Bruker SMART CCD 6000 area detector'
_diffrn_measurement_method 'phi and omega scans'
_diffrn_radiation_monochromator graphite
_diffrn_radiation_probe x-ray
_diffrn_radiation_type MoK\a
_diffrn_radiation_wavelength 0.71073
_diffrn_reflns_av_R_equivalents 0.0347
_diffrn_reflns_av_unetI/netI 0.0380
_diffrn_reflns_Laue_measured_fraction_full 0.989
_diffrn_reflns_Laue_measured_fraction_max 0.979
_diffrn_reflns_limit_h_max 9
_diffrn_reflns_limit_h_min -9
_diffrn_reflns_limit_k_max 7
_diffrn_reflns_limit_k_min -7
_diffrn_reflns_limit_l_max 16
_diffrn_reflns_limit_l_min -12
_diffrn_reflns_number 3305
_diffrn_reflns_point_group_measured_fraction_full 0.970
_diffrn_reflns_point_group_measured_fraction_max 0.928
_diffrn_reflns_theta_full 25.242
_diffrn_reflns_theta_max 28.350
_diffrn_reflns_theta_min 2.974
_diffrn_source 'sealed X-ray tube'
_diffrn_source_target Mo
_exptl_absorpt_coefficient_mu 0.588
_exptl_absorpt_correction_type none
_exptl_absorpt_process_details sadabs
_exptl_crystal_colour 'clear light colourless'
_exptl_crystal_colour_lustre clear
_exptl_crystal_colour_modifier light
_exptl_crystal_colour_primary colourless
_exptl_crystal_density_diffrn 1.309
_exptl_crystal_description block
_exptl_crystal_F_000 212
_exptl_crystal_size_max 0.5
_exptl_crystal_size_mid 0.47
_exptl_crystal_size_min 0.46
_refine_diff_density_max 0.269
_refine_diff_density_min -0.276
_refine_diff_density_rms 0.050
_refine_ls_abs_structure_details
;
 Flack x determined using 919 quotients [(I+)-(I-)]/[(I+)+(I-)]
 (Parsons, Flack and Wagner, Acta Cryst. B69 (2013) 249-259).
;
_refine_ls_abs_structure_Flack 0.00(8)
_refine_ls_extinction_coef 1.55(7)
_refine_ls_extinction_expression Fc^*^=kFc[1+0.001xFc^2^\l^3^/sin(2\q)]^-1/4^
_refine_ls_extinction_method 'SHELXL-2019/2 (Sheldrick 2019)'
_refine_ls_goodness_of_fit_ref 1.086
_refine_ls_hydrogen_treatment constr
_refine_ls_matrix_type full
_refine_ls_number_parameters 103
_refine_ls_number_reflns 2382
_refine_ls_number_restraints 2
_refine_ls_restrained_S_all 1.089
_refine_ls_R_factor_all 0.0372
_refine_ls_R_factor_gt 0.0354
_refine_ls_shift/su_max 0.001
_refine_ls_shift/su_mean 0.000
_refine_ls_structure_factor_coef Fsqd
_refine_ls_weighting_details 'w=1/[\s^2^(Fo^2^)+(0.0619P)^2^] where P=(Fo^2^+2Fc^2^)/3'
_refine_ls_weighting_scheme calc
_refine_ls_wR_factor_gt 0.0949
_refine_ls_wR_factor_ref 0.0961
_reflns_Friedel_coverage 0.731
_reflns_Friedel_fraction_full 0.945
_reflns_Friedel_fraction_max 0.866
_reflns_number_gt 2268
_reflns_number_total 2382
_reflns_threshold_expression 'I > 2\s(I)'
_cod_data_source_file suppl_j_ncrs-2023-0218_suppl_001.cif
_cod_data_source_block h
_cod_database_code 8107566
_shelx_space_group_comment
;
The symmetry employed for this shelxl refinement is uniquely defined
by the following loop, which should always be used as a source of
symmetry information in preference to the above space-group names.
They are only intended as comments.
;
_shelx_estimated_absorpt_t_max 0.774
_shelx_estimated_absorpt_t_min 0.757
_olex2_refinement_description
;
1. Fixed Uiso
 At 1.2 times of:
  All N(H) groups, All N(H,H) groups
 At 1.5 times of:
  All C(H,H,H) groups
2. Restrained distances
 H2d-H2b
 2.1 with sigma of 0.02
3.a Aromatic/amide H refined with riding coordinates:
 N3(H3)
3.b X=CH2 refined with riding coordinates:
 N2(H2d,H2e), N4(H4a,H4b), N5(H5a,H5b)
3.c Idealised Me refined as rotating group:
 C1(H1a,H1b,H1c), C2(H2a,H2b,H2c)
;
_olex2_submission_special_instructions 'No special instructions were received'

loop_
_space_group_symop_operation_xyz
'x, y, z'
'-x, y+1/2, -z'

loop_
_atom_site_label
_atom_site_type_symbol
_atom_site_fract_x
_atom_site_fract_y
_atom_site_fract_z
_atom_site_U_iso_or_equiv
_atom_site_adp_type
_atom_site_occupancy
_atom_site_site_symmetry_order
_atom_site_calc_flag
_atom_site_refinement_flags_posn
_atom_site_refinement_flags_adp
_atom_site_refinement_flags_occupancy
_atom_site_disorder_assembly
_atom_site_disorder_group
C1 C -0.4706(5) -0.2228(6) 0.7169(3) 0.0444(7) Uani 1 1 d . . . . .
H1A H -0.415971 -0.371277 0.737610 0.067 Uiso 1 1 calc R U . . .
H1B H -0.441084 -0.175112 0.650455 0.067 Uiso 1 1 calc R U . . .
H1C H -0.607927 -0.229900 0.705353 0.067 Uiso 1 1 calc R U . . .
C2 C -0.4158(6) -0.1130(8) 0.9128(3) 0.0598(12) Uani 1 1 d . . . . .
H2A H -0.540060 -0.181902 0.904399 0.090 Uiso 1 1 calc R U . . .
H2B H -0.407448 0.024582 0.955346 0.090 Uiso 1 1 calc DR U . . .
H2C H -0.317222 -0.217948 0.949508 0.090 Uiso 1 1 calc R U . . .
C3 C -0.2648(4) 0.1060(5) 0.7946(2) 0.0303(6) Uani 1 1 d . . . . .
C4 C -0.0943(4) 0.2179(5) 0.6582(2) 0.0311(6) Uani 1 1 d . . . . .
Cl1 Cl 0.07056(11) 0.67390(13) 0.85708(6) 0.0431(3) Uani 1 1 d . . . . .
Cl2 Cl 0.33337(9) 0.30461(12) 0.55093(5) 0.0369(2) Uani 1 1 d . . . . .
N1 N -0.3892(4) -0.0572(5) 0.8045(2) 0.0365(6) Uani 1 1 d . . . . .
N2 N -0.1567(4) 0.2194(5) 0.8788(2) 0.0390(6) Uani 1 1 d . . . . .
H2D H -0.164402 0.189245 0.944057 0.047 Uiso 1 1 calc DR U . . .
H2E H -0.078514 0.323250 0.868395 0.047 Uiso 1 1 calc R U . . .
N3 N -0.2598(3) 0.1716(5) 0.69010(19) 0.0367(6) Uani 1 1 d . . . . .
H3 H -0.368037 0.184353 0.641486 0.044 Uiso 1 1 calc R U . . .
N4 N -0.1068(4) 0.3607(5) 0.5753(2) 0.0407(6) Uani 1 1 d . . . . .
H4A H -0.006283 0.390569 0.552836 0.049 Uiso 1 1 calc R U . . .
H4B H -0.215358 0.423575 0.543873 0.049 Uiso 1 1 calc R U . . .
N5 N 0.0688(4) 0.1192(5) 0.7078(2) 0.0398(6) Uani 1 1 d . . . . .
H5A H 0.171062 0.146583 0.686744 0.048 Uiso 1 1 calc R U . . .
H5B H 0.073526 0.027053 0.761466 0.048 Uiso 1 1 calc R U . . .

loop_
_atom_site_aniso_label
_atom_site_aniso_U_11
_atom_site_aniso_U_22
_atom_site_aniso_U_33
_atom_site_aniso_U_23
_atom_site_aniso_U_13
_atom_site_aniso_U_12
C1 0.0471(17) 0.0380(16) 0.0461(17) -0.0107(14) 0.0085(13) -0.0112(14)
C2 0.062(2) 0.081(3) 0.0416(17) -0.0069(17) 0.0231(16) -0.037(2)
C3 0.0265(13) 0.0333(13) 0.0324(13) -0.0006(10) 0.0103(10) -0.0022(10)
C4 0.0317(14) 0.0313(14) 0.0306(12) 0.0012(10) 0.0083(10) -0.0017(11)
Cl1 0.0498(5) 0.0373(4) 0.0396(4) 0.0080(3) 0.0068(3) -0.0082(3)
Cl2 0.0315(4) 0.0414(4) 0.0376(4) -0.0001(3) 0.0085(2) -0.0034(3)
N1 0.0361(13) 0.0385(13) 0.0359(12) -0.0052(10) 0.0109(10) -0.0109(11)
N2 0.0422(14) 0.0416(15) 0.0332(12) -0.0028(10) 0.0095(10) -0.0148(11)
N3 0.0279(12) 0.0504(14) 0.0313(11) 0.0024(11) 0.0068(9) -0.0031(11)
N4 0.0362(13) 0.0463(16) 0.0404(13) 0.0155(11) 0.0115(10) 0.0063(11)
N5 0.0326(12) 0.0428(14) 0.0473(14) 0.0177(11) 0.0163(10) 0.0065(10)

loop_
_atom_type_symbol
_atom_type_description
_atom_type_scat_dispersion_real
_atom_type_scat_dispersion_imag
_atom_type_scat_source
C C 0.0033 0.0016 'International Tables Vol C Tables 4.2.6.8 and 6.1.1.4'
H H 0.0000 0.0000 'International Tables Vol C Tables 4.2.6.8 and 6.1.1.4'
Cl Cl 0.1484 0.1585 'International Tables Vol C Tables 4.2.6.8 and 6.1.1.4'
N N 0.0061 0.0033 'International Tables Vol C Tables 4.2.6.8 and 6.1.1.4'

loop_
_geom_angle_atom_site_label_1
_geom_angle_atom_site_label_2
_geom_angle_atom_site_label_3
_geom_angle
_geom_angle_site_symmetry_1
_geom_angle_site_symmetry_3
H1A C1 H1B 109.5 . .
H1A C1 H1C 109.5 . .
H1B C1 H1C 109.5 . .
N1 C1 H1A 109.5 . .
N1 C1 H1B 109.5 . .
N1 C1 H1C 109.5 . .
H2A C2 H2B 109.5 . .
H2A C2 H2C 109.5 . .
H2B C2 H2C 109.5 . .
N1 C2 H2A 109.5 . .
N1 C2 H2B 109.5 . .
N1 C2 H2C 109.5 . .
N1 C3 N3 118.2(2) . .
N2 C3 N1 123.3(2) . .
N2 C3 N3 118.3(3) . .
N4 C4 N3 118.1(3) . .
N5 C4 N3 120.4(3) . .
N5 C4 N4 121.6(3) . .
C2 N1 C1 115.7(3) . .
C3 N1 C1 122.9(2) . .
C3 N1 C2 120.0(3) . .
C3 N2 H2D 120.0 . .
C3 N2 H2E 120.0 . .
H2D N2 H2E 120.0 . .
C3 N3 H3 117.5 . .
C4 N3 C3 125.0(2) . .
C4 N3 H3 117.5 . .
C4 N4 H4A 120.0 . .
C4 N4 H4B 120.0 . .
H4A N4 H4B 120.0 . .
C4 N5 H5A 120.0 . .
C4 N5 H5B 120.0 . .
H5A N5 H5B 120.0 . .

loop_
_geom_bond_atom_site_label_1
_geom_bond_atom_site_label_2
_geom_bond_distance
_geom_bond_site_symmetry_2
C1 H1A 0.9600 .
C1 H1B 0.9600 .
C1 H1C 0.9600 .
C1 N1 1.473(4) .
C2 H2A 0.9600 .
C2 H2B 0.9600 .
C2 H2C 0.9600 .
C2 N1 1.469(4) .
C3 N1 1.335(4) .
C3 N2 1.321(4) .
C3 N3 1.386(3) .
C4 N3 1.378(3) .
C4 N4 1.325(4) .
C4 N5 1.310(4) .
N2 H2D 0.8600 .
N2 H2E 0.8600 .
N3 H3 0.8600 .
N4 H4A 0.8600 .
N4 H4B 0.8600 .
N5 H5A 0.8600 .
N5 H5B 0.8600 .

loop_
_geom_torsion_atom_site_label_1
_geom_torsion_atom_site_label_2
_geom_torsion_atom_site_label_3
_geom_torsion_atom_site_label_4
_geom_torsion
_geom_torsion_site_symmetry_1
_geom_torsion_site_symmetry_2
_geom_torsion_site_symmetry_3
_geom_torsion_site_symmetry_4
N1 C3 N3 C4 -139.2(3) . . . .
N2 C3 N1 C1 -163.5(3) . . . .
N2 C3 N1 C2 2.2(5) . . . .
N2 C3 N3 C4 45.6(4) . . . .
N3 C3 N1 C1 21.6(4) . . . .
N3 C3 N1 C2 -172.8(3) . . . .
N4 C4 N3 C3 -153.4(3) . . . .
N5 C4 N3 C3 27.8(5) . . . .
